data_7156901
loop_
_publ_author_name
'Cs\'ok\'as, D\'aniel'
'Ho, Annabel Xuan Ying'
'Ramabhadran, Raghunath O.'
'Bates, Roderick W.'

_publ_section_title
;
 How an early or late transition state impacts the stereoselectivity of
 tetrahydropyran formation by intramolecular oxa-Michael addition.
;
_journal_issue 25
_journal_name_full 'Organic &amp; biomolecular chemistry'
_journal_page_first 6293
_journal_page_last 6304
_journal_paper_doi 10.1039/c9ob00750d
_journal_volume 17
_journal_year 2019
_chemical_formula_sum 'C19 H19 Br O2'
_chemical_formula_weight 359.25
_space_group_crystal_system orthorhombic
_space_group_IT_number 33
_space_group_name_Hall 'P 2c -2n'
_space_group_name_H-M_alt 'P n a 21'
_symmetry_space_group_name_Hall 'P 2c -2n'
_symmetry_space_group_name_H-M 'P n a 21'
_atom_sites_solution_hydrogens geom
_audit_update_record
;
2019-02-07 deposited with the CCDC.    2019-06-07 downloaded from the CCDC.
;
_cell_angle_alpha 90
_cell_angle_beta 90
_cell_angle_gamma 90
_cell_formula_units_Z 8
_cell_length_a 19.185(2)
_cell_length_b 5.7454(7)
_cell_length_c 29.323(3)
_cell_measurement_reflns_used 9924
_cell_measurement_temperature 100.(2)
_cell_measurement_theta_max 27.8080
_cell_measurement_theta_min 2.2321
_cell_volume 3232.1(6)
_computing_cell_refinement 'SAINT V8.38A (Bruker AXS Inc., 2017)'
_computing_data_collection 'APEX3 (Bruker AXS Inc., 2017)'
_computing_data_reduction 'SAINT V8.38A (Bruker AXS Inc., 2017)'
_computing_publication_material 'APEX3 (Bruker AXS Inc., 2017)'
_computing_structure_refinement 'SHELXL-2016/6 (Sheldrick, 2016)'
_computing_structure_solution 'SHELXT 2014/5 (Sheldrick, 2014)'
_diffrn_ambient_temperature 100.(2)
_diffrn_detector_area_resol_mean 7.4074
_diffrn_measured_fraction_theta_full 0.998
_diffrn_measured_fraction_theta_max 0.998
_diffrn_measurement_device_type 'Photon II CPADs detector'
_diffrn_measurement_method 'phi and omega scans'
_diffrn_radiation_monochromator 'Multilayer Mirror'
_diffrn_radiation_type MoK\a
_diffrn_radiation_wavelength 0.71073
_diffrn_reflns_av_R_equivalents 0.0670
_diffrn_reflns_av_unetI/netI 0.0905
_diffrn_reflns_limit_h_max 24
_diffrn_reflns_limit_h_min -25
_diffrn_reflns_limit_k_max 6
_diffrn_reflns_limit_k_min -7
_diffrn_reflns_limit_l_max 38
_diffrn_reflns_limit_l_min -38
_diffrn_reflns_number 18414
_diffrn_reflns_theta_full 27.94
_diffrn_reflns_theta_max 27.94
_diffrn_reflns_theta_min 2.23
_diffrn_source 'Incoatec microfocus source'
_diffrn_source_type 'Bruker D8 Quest'
_exptl_absorpt_coefficient_mu 2.548
_exptl_absorpt_correction_T_max 0.91
_exptl_absorpt_correction_T_min 0.45
_exptl_absorpt_correction_type multi-scan
_exptl_absorpt_process_details 'TWINABS - Bruker AXS scaling for twinned crystals - Version 2012/1'
_exptl_crystal_colour colourless
_exptl_crystal_density_diffrn 1.477
_exptl_crystal_density_method 'not measured'
_exptl_crystal_description plate
_exptl_crystal_F_000 1472
_exptl_crystal_size_max 0.320
_exptl_crystal_size_mid 0.120
_exptl_crystal_size_min 0.040
_refine_diff_density_max 2.354
_refine_diff_density_min -0.874
_refine_ls_abs_structure_details
;

Refined as an inversion twin.
;
_refine_ls_abs_structure_Flack 0.39(2)
_refine_ls_extinction_method none
_refine_ls_goodness_of_fit_ref 1.034
_refine_ls_hydrogen_treatment constr
_refine_ls_matrix_type full
_refine_ls_number_parameters 398
_refine_ls_number_reflns 7547
_refine_ls_number_restraints 1
_refine_ls_restrained_S_all 1.033
_refine_ls_R_factor_all 0.0960
_refine_ls_R_factor_gt 0.0645
_refine_ls_shift/su_max 0.000
_refine_ls_shift/su_mean 0.000
_refine_ls_structure_factor_coef Fsqd
_refine_ls_weighting_details 'w=1/[\s^2^(Fo^2^)+(0.0817P)^2^+2.4536P] where P=(Fo^2^+2Fc^2^)/3'
_refine_ls_weighting_scheme calc
_refine_ls_wR_factor_gt 0.1480
_refine_ls_wR_factor_ref 0.1637
_reflns_number_gt 5514
_reflns_number_total 7547
_reflns_threshold_expression 'I > 2\s(I)'
_cod_data_source_file c9ob00750d5.cif
_cod_data_source_block rb107m
_cod_depositor_comments
;
The following automatic conversions were performed:

'_exptl_absorpt_correction_type' value 'Multi-Scan' changed to
'multi-scan' according to
/home/data/users/saulius/crontab/automatic-downloads/rss-feeds/RSC/lib/dictionaries/cif_core.dic
dictionary named 'cif_core.dic' version 2.4.2 from 2011-04-26.

Automatic conversion script
Id: cif_fix_values 4973 2017-02-22 13:04:09Z antanas 

 Adding full bibliography for 7156900--7156902.cif.
;
_cod_original_cell_volume 3232.1(7)
_cod_database_code 7156901

loop_
_space_group_symop_operation_xyz
'x, y, z'
'-x, -y, z+1/2'
'x+1/2, -y+1/2, z'
'-x+1/2, y+1/2, z+1/2'

loop_
_atom_site_type_symbol
_atom_site_label
_atom_site_fract_x
_atom_site_fract_y
_atom_site_fract_z
_atom_site_U_iso_or_equiv
_atom_site_adp_type
_atom_site_calc_flag
_atom_site_refinement_flags_adp
_atom_site_refinement_flags_posn
_atom_site_occupancy
Br Br1 0.16377(5) 0.60510(17) 0.45677(3) 0.0284(2) Uani d . . 1
Br Br2 0.60808(5) 0.39294(18) 0.54169(3) 0.0290(2) Uani d . . 1
C C1 0.8062(5) 0.3604(18) 0.3362(3) 0.023(2) Uani d . . 1
H H1 0.807169 0.21204 0.350506 0.028 Uiso calc U R 1
C C2 0.8672(6) 0.4804(19) 0.3309(3) 0.028(2) Uani d . . 1
H H2 0.909744 0.415583 0.341514 0.034 Uiso calc U R 1
C C3 0.8668(6) 0.696(2) 0.3100(3) 0.028(2) Uani d . . 1
H H3 0.908799 0.78201 0.306192 0.034 Uiso calc U R 1
C C4 0.8036(6) 0.785(2) 0.2947(4) 0.029(3) Uani d . . 1
H H4 0.802889 0.933451 0.280436 0.034 Uiso calc U R 1
C C5 0.7424(5) 0.666(2) 0.2995(3) 0.025(2) Uani d . . 1
H H5 0.700039 0.729286 0.288205 0.03 Uiso calc U R 1
C C6 0.7428(5) 0.4489(16) 0.3213(3) 0.021(2) Uani d . . 1
C C7 0.6752(5) 0.3154(19) 0.3303(3) 0.020(2) Uani d . . 1
H H7 0.688332 0.154804 0.340208 0.024 Uiso calc U R 1
C C8 0.6266(6) 0.292(2) 0.2901(4) 0.036(3) Uani d . . 1
H H8A 0.617389 0.447562 0.277091 0.044 Uiso calc U R 1
H H8B 0.649389 0.196288 0.26624 0.044 Uiso calc U R 1
C C9 0.5589(5) 0.181(2) 0.3031(4) 0.033(3) Uani d . . 1
H H9A 0.52779 0.177831 0.276153 0.04 Uiso calc U R 1
H H9B 0.567558 0.017744 0.312444 0.04 Uiso calc U R 1
C C10 0.5668(5) 0.3038(18) 0.3793(3) 0.022(2) Uani d . . 1
H H10 0.576956 0.140155 0.388836 0.027 Uiso calc U R 1
C C11 0.6362(5) 0.4306(18) 0.3700(3) 0.019(2) Uani d . . 1
H H11A 0.626707 0.595647 0.36246 0.023 Uiso calc U R 1
H H11B 0.665564 0.426349 0.397686 0.023 Uiso calc U R 1
C C12 0.5253(5) 0.4239(17) 0.4166(3) 0.024(2) Uani d . . 1
H H12A 0.505962 0.572012 0.404868 0.029 Uiso calc U R 1
H H12B 0.556252 0.460226 0.442651 0.029 Uiso calc U R 1
C C13 0.4655(5) 0.2656(18) 0.4327(3) 0.023(2) Uani d . . 1
C C14 0.3942(5) 0.3602(17) 0.4387(3) 0.0182(19) Uani d . . 1
C C15 0.3736(6) 0.5783(17) 0.4229(3) 0.026(2) Uani d . . 1
H H15 0.406864 0.678699 0.409124 0.031 Uiso calc U R 1
C C16 0.3041(5) 0.6502(17) 0.4271(3) 0.023(2) Uani d . . 1
H H16 0.289578 0.795482 0.414862 0.028 Uiso calc U R 1
C C17 0.2572(5) 0.5091(18) 0.4489(3) 0.021(2) Uani d . . 1
C C18 0.2775(5) 0.2904(17) 0.4658(3) 0.023(2) Uani d . . 1
H H18 0.244676 0.193302 0.480913 0.027 Uiso calc U R 1
C C19 0.3451(4) 0.2189(17) 0.4603(4) 0.0201(19) Uani d . . 1
H H19 0.358779 0.070394 0.471401 0.024 Uiso calc U R 1
C C20 -0.0343(6) 0.6348(19) 0.6641(4) 0.028(2) Uani d . . 1
H H20 -0.036908 0.779804 0.648584 0.033 Uiso calc U R 1
C C21 -0.0948(5) 0.5110(19) 0.6722(3) 0.025(2) Uani d . . 1
H H21 -0.138412 0.57046 0.662127 0.03 Uiso calc U R 1
C C22 -0.0919(6) 0.301(2) 0.6950(4) 0.030(3) Uani d . . 1
H H22 -0.133747 0.218343 0.701333 0.036 Uiso calc U R 1
C C23 -0.0300(6) 0.211(2) 0.7084(4) 0.028(3) Uani d . . 1
H H23 -0.02844 0.063287 0.722775 0.033 Uiso calc U R 1
C C24 0.0317(6) 0.3352(18) 0.7014(3) 0.026(2) Uani d . . 1
H H24 0.074651 0.274362 0.712193 0.031 Uiso calc U R 1
C C25 0.0305(5) 0.5514(17) 0.6781(3) 0.020(2) Uani d . . 1
C C26 0.0967(5) 0.683(2) 0.6674(4) 0.025(2) Uani d . . 1
H H26 0.0828 0.842115 0.656689 0.03 Uiso calc U R 1
C C27 0.1460(6) 0.715(2) 0.7078(4) 0.033(3) Uani d . . 1
H H27A 0.12258 0.809345 0.731563 0.04 Uiso calc U R 1
H H27B 0.156944 0.561037 0.721089 0.04 Uiso calc U R 1
C C28 0.2125(6) 0.833(2) 0.6939(4) 0.038(3) Uani d . . 1
H H28A 0.202083 0.992226 0.682865 0.046 Uiso calc U R 1
H H28B 0.243774 0.846149 0.720601 0.046 Uiso calc U R 1
C C29 0.2039(5) 0.6927(19) 0.6186(3) 0.023(2) Uani d . . 1
H H29 0.192633 0.85562 0.609129 0.027 Uiso calc U R 1
C C30 0.1365(5) 0.5678(17) 0.6288(3) 0.021(2) Uani d . . 1
H H30A 0.146725 0.40442 0.637162 0.025 Uiso calc U R 1
H H30B 0.107108 0.566228 0.601039 0.025 Uiso calc U R 1
C C31 0.2471(5) 0.5798(17) 0.5811(4) 0.028(2) Uani d . . 1
H H31A 0.266527 0.431228 0.592471 0.034 Uiso calc U R 1
H H31B 0.216459 0.544046 0.554814 0.034 Uiso calc U R 1
C C32 0.3054(5) 0.7330(17) 0.5655(3) 0.019(2) Uani d . . 1
C C33 0.3785(5) 0.6381(16) 0.5609(3) 0.0188(19) Uani d . . 1
C C34 0.3994(5) 0.4240(16) 0.5770(3) 0.021(2) Uani d . . 1
H H34 0.366351 0.326434 0.591775 0.025 Uiso calc U R 1
C C35 0.4674(5) 0.3477(16) 0.5723(3) 0.023(2) Uani d . . 1
H H35 0.481463 0.199782 0.583457 0.027 Uiso calc U R 1
C C36 0.5147(5) 0.4954(16) 0.5506(3) 0.020(2) Uani d . . 1
C C37 0.4961(5) 0.7099(17) 0.5334(3) 0.020(2) Uani d . . 1
H H37 0.52881 0.806343 0.518078 0.024 Uiso calc U R 1
C C38 0.4280(5) 0.7780(17) 0.5395(4) 0.022(2) Uani d . . 1
H H38 0.414156 0.926887 0.528757 0.026 Uiso calc U R 1
O O1 0.5248(4) 0.3001(14) 0.3393(2) 0.0298(18) Uani d . . 1
O O2 0.4782(4) 0.0633(13) 0.4418(3) 0.034(2) Uani d . . 1
O O3 0.2471(4) 0.7026(14) 0.6581(2) 0.0279(17) Uani d . . 1
O O4 0.2941(4) 0.9361(13) 0.5563(3) 0.0327(19) Uani d . . 1

loop_
_atom_site_aniso_label
_atom_site_aniso_U_11
_atom_site_aniso_U_22
_atom_site_aniso_U_33
_atom_site_aniso_U_12
_atom_site_aniso_U_13
_atom_site_aniso_U_23
Br1 0.0254(5) 0.0294(5) 0.0306(5) 0.0081(4) 0.0031(4) 0.0041(6)
Br2 0.0243(5) 0.0304(5) 0.0322(5) 0.0085(4) 0.0031(4) 0.0046(6)
C1 0.025(5) 0.020(5) 0.024(5) 0.005(4) -0.003(4) 0.003(4)
C2 0.036(6) 0.033(6) 0.017(5) 0.008(5) 0.002(4) -0.002(4)
C3 0.031(6) 0.037(6) 0.017(5) -0.010(5) 0.001(4) -0.005(4)
C4 0.044(7) 0.023(5) 0.019(5) -0.009(5) 0.001(4) -0.001(4)
C5 0.017(5) 0.033(6) 0.024(5) 0.003(4) -0.005(4) -0.004(4)
C6 0.023(5) 0.017(5) 0.023(5) -0.003(4) 0.004(4) -0.005(4)
C7 0.020(5) 0.022(5) 0.018(5) 0.000(4) 0.002(4) -0.002(4)
C8 0.039(7) 0.048(7) 0.022(6) -0.009(6) 0.001(5) -0.012(5)
C9 0.026(6) 0.049(7) 0.024(5) -0.011(5) -0.010(4) -0.016(5)
C10 0.027(5) 0.024(5) 0.015(5) -0.005(4) 0.000(4) 0.001(4)
C11 0.015(5) 0.030(6) 0.012(4) -0.001(4) -0.001(3) -0.002(4)
C12 0.017(4) 0.027(5) 0.028(5) -0.010(4) 0.006(4) 0.000(4)
C13 0.025(6) 0.027(6) 0.018(5) -0.001(5) -0.002(4) -0.001(4)
C14 0.020(5) 0.022(5) 0.012(4) 0.000(4) -0.001(4) 0.001(4)
C15 0.026(5) 0.027(6) 0.026(5) -0.007(5) -0.003(4) 0.003(4)
C16 0.021(5) 0.019(5) 0.030(5) -0.002(4) -0.006(4) 0.002(4)
C17 0.019(5) 0.032(5) 0.012(5) 0.004(4) 0.001(4) 0.003(4)
C18 0.028(6) 0.017(5) 0.023(6) -0.002(4) -0.001(4) -0.001(4)
C19 0.015(4) 0.021(5) 0.025(5) -0.002(4) 0.000(4) 0.008(4)
C20 0.035(6) 0.024(6) 0.025(5) 0.006(5) 0.009(4) -0.001(4)
C21 0.015(5) 0.037(6) 0.023(5) 0.008(4) -0.001(4) -0.007(4)
C22 0.021(5) 0.030(6) 0.038(7) -0.007(5) 0.015(4) -0.008(5)
C23 0.038(7) 0.022(6) 0.023(6) 0.000(5) 0.006(4) 0.005(4)
C24 0.031(6) 0.018(5) 0.028(5) 0.007(4) 0.003(4) -0.005(4)
C25 0.025(5) 0.021(5) 0.013(4) 0.000(4) -0.002(4) -0.008(4)
C26 0.012(4) 0.023(5) 0.040(7) 0.004(4) 0.004(4) 0.003(5)
C27 0.027(6) 0.044(7) 0.028(6) -0.008(6) 0.003(5) -0.002(5)
C28 0.035(7) 0.050(8) 0.029(6) -0.007(6) 0.004(5) -0.010(5)
C29 0.015(5) 0.029(5) 0.024(5) -0.007(4) 0.006(4) -0.004(4)
C30 0.013(5) 0.022(5) 0.027(5) -0.003(4) 0.002(4) -0.006(4)
C31 0.021(5) 0.021(5) 0.042(6) -0.001(4) 0.006(4) -0.005(5)
C32 0.018(5) 0.020(5) 0.020(5) -0.004(5) 0.003(3) 0.003(4)
C33 0.022(5) 0.015(5) 0.019(4) -0.004(4) -0.001(4) -0.005(4)
C34 0.012(4) 0.022(5) 0.029(5) -0.005(4) 0.002(4) 0.002(4)
C35 0.027(5) 0.014(5) 0.028(5) 0.000(4) -0.003(4) 0.002(4)
C36 0.017(4) 0.018(5) 0.024(5) 0.004(4) -0.003(4) -0.004(4)
C37 0.020(5) 0.026(5) 0.014(5) 0.001(4) 0.000(3) 0.008(4)
C38 0.033(5) 0.020(5) 0.013(5) 0.004(4) -0.005(4) 0.003(4)
O1 0.021(4) 0.042(5) 0.027(4) -0.007(4) -0.005(3) -0.002(3)
O2 0.025(4) 0.023(4) 0.054(5) 0.003(3) 0.004(4) 0.014(3)
O3 0.020(4) 0.041(5) 0.023(4) -0.003(3) 0.003(3) -0.004(3)
O4 0.025(4) 0.034(5) 0.040(4) -0.001(3) 0.008(3) 0.010(3)

loop_
_atom_type_symbol
_atom_type_description
_atom_type_scat_dispersion_real
_atom_type_scat_dispersion_imag
_atom_type_scat_source
C C 0.0033 0.0016 'International Tables Vol C Tables 4.2.6.8 and 6.1.1.4'
H H 0.0000 0.0000 'International Tables Vol C Tables 4.2.6.8 and 6.1.1.4'
Br Br -0.2901 2.4595 'International Tables Vol C Tables 4.2.6.8 and 6.1.1.4'
O O 0.0106 0.0060 'International Tables Vol C Tables 4.2.6.8 and 6.1.1.4'

loop_
_geom_angle_atom_site_label_1
_geom_angle_atom_site_label_2
_geom_angle_atom_site_label_3
_geom_angle
C2 C1 C6 122.0(9)
C2 C1 H1 119.0
C6 C1 H1 119.0
C1 C2 C3 119.9(10)
C1 C2 H2 120.1
C3 C2 H2 120.1
C2 C3 C4 118.4(10)
C2 C3 H3 120.8
C4 C3 H3 120.8
C5 C4 C3 122.2(11)
C5 C4 H4 118.9
C3 C4 H4 118.9
C4 C5 C6 119.2(10)
C4 C5 H5 120.4
C6 C5 H5 120.4
C1 C6 C5 118.3(9)
C1 C6 C7 120.3(9)
C5 C6 C7 121.3(9)
C8 C7 C6 115.9(9)
C8 C7 C11 109.2(8)
C6 C7 C11 109.1(8)
C8 C7 H7 107.4
C6 C7 H7 107.4
C11 C7 H7 107.4
C9 C8 C7 112.1(9)
C9 C8 H8A 109.2
C7 C8 H8A 109.2
C9 C8 H8B 109.2
C7 C8 H8B 109.2
H8A C8 H8B 107.9
O1 C9 C8 112.6(9)
O1 C9 H9A 109.1
C8 C9 H9A 109.1
O1 C9 H9B 109.1
C8 C9 H9B 109.1
H9A C9 H9B 107.8
O1 C10 C12 107.6(8)
O1 C10 C11 110.5(8)
C12 C10 C11 111.5(8)
O1 C10 H10 109.1
C12 C10 H10 109.1
C11 C10 H10 109.1
C7 C11 C10 110.6(8)
C7 C11 H11A 109.5
C10 C11 H11A 109.5
C7 C11 H11B 109.5
C10 C11 H11B 109.5
H11A C11 H11B 108.1
C10 C12 C13 110.1(8)
C10 C12 H12A 109.6
C13 C12 H12A 109.6
C10 C12 H12B 109.6
C13 C12 H12B 109.6
H12A C12 H12B 108.1
O2 C13 C14 120.6(9)
O2 C13 C12 118.8(9)
C14 C13 C12 120.5(9)
C15 C14 C19 118.9(9)
C15 C14 C13 123.4(9)
C19 C14 C13 117.6(8)
C14 C15 C16 120.3(9)
C14 C15 H15 119.8
C16 C15 H15 119.8
C17 C16 C15 119.4(9)
C17 C16 H16 120.3
C15 C16 H16 120.3
C16 C17 C18 120.8(9)
C16 C17 Br1 120.5(7)
C18 C17 Br1 118.8(7)
C19 C18 C17 119.3(9)
C19 C18 H18 120.4
C17 C18 H18 120.4
C18 C19 C14 121.2(9)
C18 C19 H19 119.4
C14 C19 H19 119.4
C21 C20 C25 121.4(10)
C21 C20 H20 119.3
C25 C20 H20 119.3
C22 C21 C20 119.9(10)
C22 C21 H21 120.0
C20 C21 H21 120.0
C23 C22 C21 120.5(10)
C23 C22 H22 119.7
C21 C22 H22 119.7
C22 C23 C24 120.5(11)
C22 C23 H23 119.7
C24 C23 H23 119.7
C23 C24 C25 120.2(10)
C23 C24 H24 119.9
C25 C24 H24 119.9
C20 C25 C24 117.3(10)
C20 C25 C26 121.0(9)
C24 C25 C26 121.7(9)
C25 C26 C30 111.0(9)
C25 C26 C27 114.8(9)
C30 C26 C27 108.6(8)
C25 C26 H26 107.4
C30 C26 H26 107.4
C27 C26 H26 107.4
C28 C27 C26 111.7(9)
C28 C27 H27A 109.3
C26 C27 H27A 109.3
C28 C27 H27B 109.3
C26 C27 H27B 109.3
H27A C27 H27B 107.9
O3 C28 C27 110.7(10)
O3 C28 H28A 109.5
C27 C28 H28A 109.5
O3 C28 H28B 109.5
C27 C28 H28B 109.5
H28A C28 H28B 108.1
O3 C29 C30 110.9(8)
O3 C29 C31 106.7(8)
C30 C29 C31 114.0(8)
O3 C29 H29 108.4
C30 C29 H29 108.4
C31 C29 H29 108.4
C29 C30 C26 111.7(8)
C29 C30 H30A 109.3
C26 C30 H30A 109.3
C29 C30 H30B 109.3
C26 C30 H30B 109.3
H30A C30 H30B 107.9
C32 C31 C29 112.2(8)
C32 C31 H31A 109.2
C29 C31 H31A 109.2
C32 C31 H31B 109.2
C29 C31 H31B 109.2
H31A C31 H31B 107.9
O4 C32 C31 119.9(9)
O4 C32 C33 119.5(8)
C31 C32 C33 120.6(8)
C34 C33 C38 118.1(9)
C34 C33 C32 124.2(9)
C38 C33 C32 117.7(8)
C33 C34 C35 121.5(9)
C33 C34 H34 119.2
C35 C34 H34 119.2
C34 C35 C36 117.8(9)
C34 C35 H35 121.1
C36 C35 H35 121.1
C37 C36 C35 122.8(9)
C37 C36 Br2 118.1(7)
C35 C36 Br2 119.1(7)
C38 C37 C36 116.9(9)
C38 C37 H37 121.5
C36 C37 H37 121.5
C37 C38 C33 122.8(9)
C37 C38 H38 118.6
C33 C38 H38 118.6
C9 O1 C10 111.2(8)
C29 O3 C28 110.0(8)

loop_
_geom_bond_atom_site_label_1
_geom_bond_atom_site_label_2
_geom_bond_distance
Br1 C17 1.889(9)
Br2 C36 1.903(9)
C1 C2 1.368(15)
C1 C6 1.388(14)
C1 H1 0.95
C2 C3 1.384(16)
C2 H2 0.95
C3 C4 1.390(16)
C3 H3 0.95
C4 C5 1.367(15)
C4 H4 0.95
C5 C6 1.401(14)
C5 H5 0.95
C6 C7 1.529(13)
C7 C8 1.509(14)
C7 C11 1.534(13)
C7 H7 1.0
C8 C9 1.496(16)
C8 H8A 0.99
C8 H8B 0.99
C9 O1 1.422(13)
C9 H9A 0.99
C9 H9B 0.99
C10 O1 1.423(11)
C10 C12 1.520(13)
C10 C11 1.541(13)
C10 H10 1.0
C11 H11A 0.99
C11 H11B 0.99
C12 C13 1.538(13)
C12 H12A 0.99
C12 H12B 0.99
C13 O2 1.218(12)
C13 C14 1.482(14)
C14 C15 1.394(13)
C14 C19 1.395(12)
C15 C16 1.402(14)
C15 H15 0.95
C16 C17 1.370(14)
C16 H16 0.95
C17 C18 1.405(14)
C18 C19 1.370(13)
C18 H18 0.95
C19 H19 0.95
C20 C21 1.383(15)
C20 C25 1.393(14)
C20 H20 0.95
C21 C22 1.382(17)
C21 H21 0.95
C22 C23 1.353(16)
C22 H22 0.95
C23 C24 1.396(15)
C23 H23 0.95
C24 C25 1.418(14)
C24 H24 0.95
C25 C26 1.512(14)
C26 C30 1.518(14)
C26 C27 1.528(15)
C26 H26 1.0
C27 C28 1.501(15)
C27 H27A 0.99
C27 H27B 0.99
C28 O3 1.450(13)
C28 H28A 0.99
C28 H28B 0.99
C29 O3 1.425(11)
C29 C30 1.509(13)
C29 C31 1.523(13)
C29 H29 1.0
C30 H30A 0.99
C30 H30B 0.99
C31 C32 1.495(13)
C31 H31A 0.99
C31 H31B 0.99
C32 O4 1.217(12)
C32 C33 1.510(13)
C33 C34 1.378(13)
C33 C38 1.393(13)
C34 C35 1.383(13)
C34 H34 0.95
C35 C36 1.396(13)
C35 H35 0.95
C36 C37 1.378(13)
C37 C38 1.376(13)
C37 H37 0.95
C38 H38 0.95
